data_8102582
loop_
_publ_author_name
'Xu Wang'

_publ_section_title
;
 Crystal structure of
 tetraaquabis(3,5-dinitropyrid-4-one-N-hydroxide)cadmium(II),
 Cd(H2O)4(C5H2N3O6)2
;
_journal_issue 2
_journal_name_full 'Zeitschrift f\"ur Kristallographie - New Crystal Structures'
_journal_page_first 239
_journal_volume 225
_journal_year 2010
_chemical_formula_sum 'C10 H12 Cd N6 O16'
_chemical_formula_weight 584.66
_chemical_name_systematic
;
 Cd(4-DNPO)~2~(H~2~O)~4~
;
_space_group_IT_number 14
_symmetry_cell_setting monoclinic
_symmetry_space_group_name_Hall '-P 2yn'
_symmetry_space_group_name_H-M 'P 1 21/n 1'
_atom_sites_solution_hydrogens geom
_atom_sites_solution_primary direct
_atom_sites_solution_secondary difmap
_audit_creation_method SHELXL-97
_cell_angle_alpha 90.00
_cell_angle_beta 96.6500(10)
_cell_angle_gamma 90.00
_cell_formula_units_Z 2
_cell_length_a 8.5072(10)
_cell_length_b 10.2254(11)
_cell_length_c 10.5075(12)
_cell_measurement_reflns_used 4319
_cell_measurement_temperature 293(2)
_cell_measurement_theta_max 28.16
_cell_measurement_theta_min 2.79
_cell_volume 907.89(18)
_computing_cell_refinement 'Bruker SMART'
_computing_data_collection 'Bruker SMART'
_computing_data_reduction 'Bruker SAINT'
_computing_molecular_graphics 'Bruker SHELXTL'
_computing_publication_material 'Bruker SHELXTL'
_computing_structure_refinement 'SHELXL-97 (Sheldrick, 1997)'
_computing_structure_solution 'SHELXS-97 (Sheldrick, 1990)'
_diffrn_ambient_temperature 293(2)
_diffrn_measured_fraction_theta_full 1.000
_diffrn_measured_fraction_theta_max 1.000
_diffrn_measurement_device_type 'CCD area detector'
_diffrn_measurement_method 'phi and omega scans'
_diffrn_radiation_monochromator graphite
_diffrn_radiation_source 'fine-focus sealed tube'
_diffrn_radiation_type MoK\a
_diffrn_radiation_wavelength 0.71073
_diffrn_reflns_av_R_equivalents 0.0159
_diffrn_reflns_av_sigmaI/netI 0.0135
_diffrn_reflns_limit_h_max 10
_diffrn_reflns_limit_h_min -10
_diffrn_reflns_limit_k_max 12
_diffrn_reflns_limit_k_min -12
_diffrn_reflns_limit_l_max 12
_diffrn_reflns_limit_l_min -12
_diffrn_reflns_number 6522
_diffrn_reflns_theta_full 25.50
_diffrn_reflns_theta_max 25.50
_diffrn_reflns_theta_min 2.79
_diffrn_standards_number 0
_exptl_absorpt_coefficient_mu 1.309
_exptl_absorpt_correction_T_max 0.8269
_exptl_absorpt_correction_T_min 0.6148
_exptl_absorpt_correction_type multi-scan
_exptl_absorpt_process_details sadabs
_exptl_crystal_colour yellow
_exptl_crystal_density_diffrn 2.139
_exptl_crystal_density_method 'not measured'
_exptl_crystal_description block
_exptl_crystal_F_000 580
_exptl_crystal_size_max 0.28
_exptl_crystal_size_mid 0.20
_exptl_crystal_size_min 0.15
_refine_diff_density_max 0.559
_refine_diff_density_min -0.366
_refine_diff_density_rms 0.062
_refine_ls_extinction_method none
_refine_ls_goodness_of_fit_ref 1.065
_refine_ls_hydrogen_treatment mixed
_refine_ls_matrix_type full
_refine_ls_number_parameters 167
_refine_ls_number_reflns 1690
_refine_ls_number_restraints 6
_refine_ls_restrained_S_all 1.065
_refine_ls_R_factor_all 0.0230
_refine_ls_R_factor_gt 0.0202
_refine_ls_shift/su_max 0.000
_refine_ls_shift/su_mean 0.000
_refine_ls_structure_factor_coef Fsqd
_refine_ls_weighting_details 'calc w=1/[\s^2^(Fo^2^)+(0.0325P)^2^+0.5370P] where P=(Fo^2^+2Fc^2^)/3'
_refine_ls_weighting_scheme calc
_refine_ls_wR_factor_gt 0.0542
_refine_ls_wR_factor_ref 0.0566
_reflns_number_gt 1514
_reflns_number_total 1690
_reflns_threshold_expression >2sigma(I)
_cod_data_source_file 1267-2800.cff
_cod_data_source_block b
_cod_depositor_comments
;
The following automatic conversions were performed:
'_symmetry_cell_setting' value 'Monoclinic' changed to 'monoclinic'
according to '/home/saulius/struct/CIF-dictionaries/cif_core.dic'
dictionary named 'cif_core.dic' version 2.4.1 from 2010-06-29.

Automatic conversion script
Id: cif_fix_enum 1555 2011-01-17 13:19:09Z saulius 
;
_cod_original_sg_symbol_H-M P2(1)/n
_cod_database_code 8102582

loop_
_symmetry_equiv_pos_as_xyz
'x, y, z'
'-x+1/2, y+1/2, -z+1/2'
'-x, -y, -z'
'x-1/2, -y-1/2, z-1/2'

loop_
_atom_site_label
_atom_site_type_symbol
_atom_site_fract_x
_atom_site_fract_y
_atom_site_fract_z
_atom_site_U_iso_or_equiv
_atom_site_adp_type
_atom_site_occupancy
_atom_site_symmetry_multiplicity
_atom_site_calc_flag
_atom_site_refinement_flags
_atom_site_disorder_assembly
_atom_site_disorder_group
C1 C 0.1065(2) 0.1998(2) 0.70388(19) 0.0252(4) Uani 1 1 d . . .
H1 H 0.0595 0.2458 0.7658 0.030 Uiso 1 1 calc R . .
Cd1 Cd 0.0000 0.5000 0.5000 0.02663(10) Uani 1 2 d S . .
O1 O 0.19141(18) 0.39748(13) 0.62355(15) 0.0304(3) Uani 1 1 d . . .
O2 O 0.14586(19) -0.13580(14) 0.59563(14) 0.0306(4) Uani 1 1 d . . .
O3 O -0.0344(3) 0.08100(18) 0.88000(18) 0.0515(5) Uani 1 1 d . . .
O4 O -0.0508(2) -0.10119(16) 0.77853(17) 0.0425(4) Uani 1 1 d . . .
O5 O 0.2990(2) -0.10154(17) 0.38681(18) 0.0510(5) Uani 1 1 d . . .
O6 O 0.4250(2) 0.07755(18) 0.37381(18) 0.0482(5) Uani 1 1 d . . .
O7 O -0.0212(3) 0.64666(16) 0.66315(17) 0.0442(5) Uani 1 1 d D . .
O8 O 0.1839(2) 0.64498(17) 0.44234(19) 0.0413(4) Uani 1 1 d D . .
N1 N 0.1865(2) 0.26565(16) 0.62039(17) 0.0246(4) Uani 1 1 d . . .
N2 N -0.0023(2) 0.01115(16) 0.79243(19) 0.0273(4) Uani 1 1 d . . .
N3 N 0.3298(2) 0.00991(16) 0.42289(19) 0.0273(4) Uani 1 1 d . . .
C2 C 0.0935(2) 0.0668(2) 0.69871(19) 0.0227(4) Uani 1 1 d . . .
C3 C 0.1608(3) -0.01519(19) 0.6056(2) 0.0224(4) Uani 1 1 d . . .
C4 C 0.2492(2) 0.0661(2) 0.52455(19) 0.0231(4) Uani 1 1 d . . .
C5 C 0.2599(2) 0.1999(2) 0.5338(2) 0.0252(4) Uani 1 1 d . . .
H5 H 0.3188 0.2456 0.4793 0.030 Uiso 1 1 calc R . .
H2W H 0.011(3) 0.7216(13) 0.661(2) 0.046(8) Uiso 1 1 d D . .
H4W H 0.264(2) 0.620(2) 0.413(3) 0.057(9) Uiso 1 1 d D . .
H3W H 0.192(3) 0.7193(15) 0.473(3) 0.064(10) Uiso 1 1 d D . .
H1W H -0.068(3) 0.631(2) 0.726(2) 0.061(10) Uiso 1 1 d D . .

loop_
_atom_site_aniso_label
_atom_site_aniso_U_11
_atom_site_aniso_U_22
_atom_site_aniso_U_33
_atom_site_aniso_U_23
_atom_site_aniso_U_13
_atom_site_aniso_U_12
C1 0.0271(11) 0.0234(11) 0.0249(10) -0.0015(8) 0.0030(8) 0.0031(8)
Cd1 0.03210(15) 0.01565(14) 0.03247(15) 0.00101(8) 0.00516(10) 0.00074(8)
O1 0.0369(8) 0.0122(7) 0.0410(9) 0.0000(6) -0.0006(7) -0.0013(6)
O2 0.0438(9) 0.0169(7) 0.0336(8) -0.0025(6) 0.0155(7) -0.0038(6)
O3 0.0832(14) 0.0360(10) 0.0424(10) -0.0035(8) 0.0379(10) 0.0042(9)
O4 0.0516(11) 0.0301(9) 0.0510(10) -0.0061(8) 0.0276(8) -0.0141(8)
O5 0.0741(13) 0.0310(10) 0.0555(11) -0.0145(8) 0.0402(10) -0.0121(9)
O6 0.0591(12) 0.0374(10) 0.0556(11) 0.0050(9) 0.0384(10) -0.0042(9)
O7 0.0726(13) 0.0250(9) 0.0404(10) -0.0053(7) 0.0291(9) -0.0116(9)
O8 0.0426(10) 0.0262(9) 0.0599(11) -0.0083(8) 0.0267(9) -0.0065(7)
N1 0.0274(9) 0.0164(8) 0.0294(9) 0.0016(7) 0.0009(7) 0.0008(7)
N2 0.0306(10) 0.0257(10) 0.0271(10) 0.0018(7) 0.0096(8) 0.0039(7)
N3 0.0285(10) 0.0269(11) 0.0280(10) 0.0021(7) 0.0098(8) 0.0010(7)
C2 0.0246(10) 0.0209(11) 0.0229(10) 0.0014(8) 0.0036(8) 0.0017(8)
C3 0.0220(10) 0.0233(11) 0.0218(10) 0.0001(8) 0.0028(8) 0.0006(8)
C4 0.0233(10) 0.0218(11) 0.0249(10) 0.0000(8) 0.0056(8) 0.0005(8)
C5 0.0244(11) 0.0225(11) 0.0292(11) 0.0049(8) 0.0049(8) -0.0007(8)

loop_
_atom_type_symbol
_atom_type_description
_atom_type_scat_dispersion_real
_atom_type_scat_dispersion_imag
_atom_type_scat_source
C C 0.0033 0.0016 'International Tables Vol C Tables 4.2.6.8 and 6.1.1.4'
H H 0.0000 0.0000 'International Tables Vol C Tables 4.2.6.8 and 6.1.1.4'
N N 0.0061 0.0033 'International Tables Vol C Tables 4.2.6.8 and 6.1.1.4'
O O 0.0106 0.0060 'International Tables Vol C Tables 4.2.6.8 and 6.1.1.4'
Cd Cd -0.8075 1.2024 'International Tables Vol C Tables 4.2.6.8 and 6.1.1.4'

loop_
_geom_angle_atom_site_label_1
_geom_angle_atom_site_label_2
_geom_angle_atom_site_label_3
_geom_angle
_geom_angle_site_symmetry_1
_geom_angle_site_symmetry_3
_geom_angle_publ_flag
N1 C1 C2 120.99(19) . . ?
N1 C1 H1 119.5 . . ?
C2 C1 H1 119.5 . . ?
O1 Cd1 O1 180.0 . 3_566 ?
O1 Cd1 O8 90.97(6) . 3_566 ?
O1 Cd1 O8 89.03(7) 3_566 3_566 ?
O1 Cd1 O8 89.03(7) . . ?
O1 Cd1 O8 90.97(6) 3_566 . ?
O8 Cd1 O8 180.0 3_566 . ?
O1 Cd1 O7 90.71(7) . 3_566 ?
O1 Cd1 O7 89.29(7) 3_566 3_566 ?
O8 Cd1 O7 83.68(6) 3_566 3_566 ?
O8 Cd1 O7 96.32(6) . 3_566 ?
O1 Cd1 O7 89.29(7) . . ?
O1 Cd1 O7 90.71(7) 3_566 . ?
O8 Cd1 O7 96.32(6) 3_566 . ?
O8 Cd1 O7 83.68(6) . . ?
O7 Cd1 O7 180.0 3_566 . ?
N1 O1 Cd1 115.99(12) . . ?
Cd1 O7 H2W 122.3(17) . . ?
Cd1 O7 H1W 123.8(18) . . ?
H2W O7 H1W 113.7(17) . . ?
Cd1 O8 H4W 121.3(19) . . ?
Cd1 O8 H3W 121.7(19) . . ?
H4W O8 H3W 113.3(17) . . ?
C5 N1 O1 120.13(17) . . ?
C5 N1 C1 119.98(18) . . ?
O1 N1 C1 119.89(17) . . ?
O3 N2 O4 122.52(19) . . ?
O3 N2 C2 118.04(18) . . ?
O4 N2 C2 119.40(18) . . ?
O5 N3 O6 121.74(19) . . ?
O5 N3 C4 119.70(18) . . ?
O6 N3 C4 118.54(17) . . ?
C1 C2 C3 124.38(19) . . ?
C1 C2 N2 114.15(18) . . ?
C3 C2 N2 121.41(18) . . ?
O2 C3 C2 125.7(2) . . ?
O2 C3 C4 124.79(19) . . ?
C2 C3 C4 109.46(17) . . ?
C5 C4 N3 114.41(18) . . ?
C5 C4 C3 124.08(19) . . ?
N3 C4 C3 121.48(18) . . ?
N1 C5 C4 120.98(19) . . ?
N1 C5 H5 119.5 . . ?
C4 C5 H5 119.5 . . ?

loop_
_geom_bond_atom_site_label_1
_geom_bond_atom_site_label_2
_geom_bond_distance
_geom_bond_site_symmetry_2
_geom_bond_publ_flag
C1 N1 1.351(3) . ?
C1 C2 1.365(3) . ?
C1 H1 0.9300 . ?
Cd1 O1 2.2241(15) . ?
Cd1 O1 2.2241(15) 3_566 ?
Cd1 O8 2.2872(16) 3_566 ?
Cd1 O8 2.2873(16) . ?
Cd1 O7 2.3004(16) 3_566 ?
Cd1 O7 2.3005(16) . ?
O1 N1 1.349(2) . ?
O2 C3 1.243(2) . ?
O3 N2 1.220(3) . ?
O4 N2 1.224(2) . ?
O5 N3 1.220(2) . ?
O6 N3 1.224(2) . ?
O7 H2W 0.816(10) . ?
O7 H1W 0.823(10) . ?
O8 H4W 0.819(10) . ?
O8 H3W 0.823(10) . ?
N1 C5 1.342(3) . ?
N2 C2 1.465(3) . ?
N3 C4 1.453(3) . ?
C2 C3 1.455(3) . ?
C3 C4 1.460(3) . ?
C4 C5 1.374(3) . ?
C5 H5 0.9300 . ?

loop_
_geom_hbond_atom_site_label_D
_geom_hbond_atom_site_label_H
_geom_hbond_atom_site_label_A
_geom_hbond_distance_DH
_geom_hbond_distance_HA
_geom_hbond_distance_DA
_geom_hbond_angle_DHA
_geom_hbond_site_symmetry_A
O7 H2W O2 0.816(10) 2.022(13) 2.776(2) 153(2) 1_565
O7 H2W O4 0.816(10) 2.29(2) 2.873(2) 129(2) 1_565
O8 H4W O4 0.819(10) 2.245(15) 3.026(2) 159(3) 4_665
O8 H3W O2 0.823(10) 2.035(14) 2.801(2) 155(3) 1_565
O8 H3W O5 0.823(10) 2.28(3) 2.855(2) 128(3) 1_565
O7 H1W O5 0.823(10) 2.164(10) 2.985(2) 176(3) 4_566
O7 H1W O6 0.823(10) 2.64(2) 3.256(3) 132(2) 4_566

loop_
_geom_torsion_atom_site_label_1
_geom_torsion_atom_site_label_2
_geom_torsion_atom_site_label_3
_geom_torsion_atom_site_label_4
_geom_torsion
_geom_torsion_site_symmetry_1
_geom_torsion_site_symmetry_2
_geom_torsion_site_symmetry_3
_geom_torsion_site_symmetry_4
_geom_torsion_publ_flag
O1 Cd1 O1 N1 -123(4) 3_566 . . . ?
O8 Cd1 O1 N1 41.93(14) 3_566 . . . ?
O8 Cd1 O1 N1 -138.07(14) . . . . ?
O7 Cd1 O1 N1 -41.76(14) 3_566 . . . ?
O7 Cd1 O1 N1 138.24(14) . . . . ?
Cd1 O1 N1 C5 89.04(19) . . . . ?
Cd1 O1 N1 C1 -90.40(19) . . . . ?
C2 C1 N1 C5 -2.5(3) . . . . ?
C2 C1 N1 O1 176.90(18) . . . . ?
N1 C1 C2 C3 -0.5(3) . . . . ?
N1 C1 C2 N2 -177.63(18) . . . . ?
O3 N2 C2 C1 -14.0(3) . . . . ?
O4 N2 C2 C1 163.9(2) . . . . ?
O3 N2 C2 C3 168.8(2) . . . . ?
O4 N2 C2 C3 -13.3(3) . . . . ?
C1 C2 C3 O2 -177.1(2) . . . . ?
N2 C2 C3 O2 -0.3(3) . . . . ?
C1 C2 C3 C4 2.8(3) . . . . ?
N2 C2 C3 C4 179.66(18) . . . . ?
O5 N3 C4 C5 -163.3(2) . . . . ?
O6 N3 C4 C5 15.1(3) . . . . ?
O5 N3 C4 C3 14.7(3) . . . . ?
O6 N3 C4 C3 -166.8(2) . . . . ?
O2 C3 C4 C5 177.6(2) . . . . ?
C2 C3 C4 C5 -2.3(3) . . . . ?
O2 C3 C4 N3 -0.3(3) . . . . ?
C2 C3 C4 N3 179.80(18) . . . . ?
O1 N1 C5 C4 -176.47(19) . . . . ?
C1 N1 C5 C4 3.0(3) . . . . ?
N3 C4 C5 N1 177.65(18) . . . . ?
C3 C4 C5 N1 -0.4(3) . . . . ?
